data_4308503
loop_
_publ_author_name
'Xin-Yi Wang'
'Hai-Yan Wei'
'Zhe-Ming Wang'
'Zhi-Da Chen'
'Song Gao'

_publ_section_title
;
Formate The Analogue of Azide: Structural and Magnetic Properties of
M(HCOO)2(4,4'-bpy).nH2O (M = Mn, Co, Ni; n= 0, 5)
;
_journal_name_full 'Inorganic Chemistry'
_journal_page_first 572
_journal_page_last 583
_journal_paper_doi 10.1021/ic049170t
_journal_volume 44
_journal_year 2005
_chemical_formula_moiety 'C12 H12 N2 Ni O5, 4(H2 O)'
_chemical_formula_sum 'C12 H20 N2 Ni O9'
_chemical_formula_weight 395.01
_chemical_name_systematic
; 
 ? 
;
_space_group_IT_number 9
_symmetry_cell_setting monoclinic
_symmetry_space_group_name_Hall 'C -2yc'
_symmetry_space_group_name_H-M 'C 1 c 1'
_atom_sites_solution_hydrogens geom
_atom_sites_solution_primary direct
_atom_sites_solution_secondary difmap
_audit_creation_method SHELXL-97
_cell_angle_alpha 90.00
_cell_angle_beta 102.633(9)
_cell_angle_gamma 90.00
_cell_formula_units_Z 4
_cell_length_a 10.4815(2)
_cell_length_b 20.0601(4)
_cell_length_c 8.1266(2)
_cell_measurement_reflns_used 10034
_cell_measurement_temperature 293(2)
_cell_measurement_theta_max 27.485
_cell_measurement_theta_min 3.395
_cell_volume 1667.33(9)
_computing_cell_refinement 'HKL Scalepack (Otwinowski and Minor, 1997)'
_computing_data_collection 'KappaCCD (Nonius B. V., 1998)'
_computing_data_reduction 'HKL Denzo (Otwinowski & Minor, 1997) and maXus (Mackay et al., 1998)'
_computing_molecular_graphics 'Bruker SHELXTL V5.1 (Sheldrick, 1998)'
_computing_publication_material 'SHELXL-97 (Sheldrick, 1997)'
_computing_structure_refinement 'SHELXL-97 (Sheldrick, 1997)'
_computing_structure_solution 'SHELXS-97 (Sheldrick, 1990)'
_diffrn_ambient_temperature 293(2)
_diffrn_detector_area_resol_mean 0.76
_diffrn_measured_fraction_theta_full 0.998
_diffrn_measured_fraction_theta_max 0.998
_diffrn_measurement_device_type 'NONIUS KappaCCD'
_diffrn_measurement_method CCD
_diffrn_radiation_monochromator graphite
_diffrn_radiation_source 'fine-focus sealed tube'
_diffrn_radiation_type MoK\a
_diffrn_radiation_wavelength 0.71073
_diffrn_reflns_av_R_equivalents 0.0462
_diffrn_reflns_av_sigmaI/netI 0.0460
_diffrn_reflns_limit_h_max 13
_diffrn_reflns_limit_h_min -13
_diffrn_reflns_limit_k_max 26
_diffrn_reflns_limit_k_min -25
_diffrn_reflns_limit_l_max 10
_diffrn_reflns_limit_l_min -10
_diffrn_reflns_number 15761
_diffrn_reflns_theta_full 27.48
_diffrn_reflns_theta_max 27.48
_diffrn_reflns_theta_min 3.64
_exptl_absorpt_coefficient_mu 1.212
_exptl_absorpt_correction_T_max 0.837
_exptl_absorpt_correction_T_min 0.708
_exptl_absorpt_correction_type empirical
_exptl_absorpt_process_details '(Blessing, 1995, 1997)'
_exptl_crystal_colour blue
_exptl_crystal_density_diffrn 1.574
_exptl_crystal_density_method 'not measured'
_exptl_crystal_description prism
_exptl_crystal_F_000 824
_exptl_crystal_size_max 0.4
_exptl_crystal_size_mid 0.3
_exptl_crystal_size_min 0.15
_refine_diff_density_max 0.260
_refine_diff_density_min -0.467
_refine_diff_density_rms 0.064
_refine_ls_abs_structure_details 'Flack H D (1983), Acta Cryst. A39, 876-881'
_refine_ls_abs_structure_Flack 0.264(11)
_refine_ls_extinction_method none
_refine_ls_goodness_of_fit_ref 0.959
_refine_ls_hydrogen_treatment mixed
_refine_ls_matrix_type full
_refine_ls_number_parameters 288
_refine_ls_number_reflns 3820
_refine_ls_number_restraints 17
_refine_ls_restrained_S_all 0.960
_refine_ls_R_factor_all 0.0366
_refine_ls_R_factor_gt 0.0268
_refine_ls_shift/su_max 0.003
_refine_ls_shift/su_mean 0.000
_refine_ls_structure_factor_coef Fsqd
_refine_ls_weighting_details 'calc w=1/[\s^2^(Fo^2^)+(0.0337P)^2^+0.0000P] where P=(Fo^2^+2Fc^2^)/3'
_refine_ls_weighting_scheme calc
_refine_ls_wR_factor_gt 0.0544
_refine_ls_wR_factor_ref 0.0562
_reflns_number_gt 3245
_reflns_number_total 3820
_reflns_threshold_expression >2sigma(I)
_cod_data_source_file ic049170tsi20040625_101613_4.cif
_cod_data_source_block Ni-CHOO-Bpy-4-Ni
_cod_original_cell_volume 1667.33(6)
_cod_database_code 4308503

loop_
_symmetry_equiv_pos_as_xyz
'x, y, z'
'x, -y, z+1/2'
'x+1/2, y+1/2, z'
'x+1/2, -y+1/2, z+1/2'

loop_
_atom_site_label
_atom_site_type_symbol
_atom_site_fract_x
_atom_site_fract_y
_atom_site_fract_z
_atom_site_U_iso_or_equiv
_atom_site_adp_type
_atom_site_occupancy
_atom_site_symmetry_multiplicity
_atom_site_calc_flag
_atom_site_refinement_flags
_atom_site_disorder_assembly
_atom_site_disorder_group
Ni1 Ni 0.94204(6) 0.253886(13) 0.51023(7) 0.01890(7) Uani 1 1 d . . .
O1 O 0.78412(18) 0.20359(7) 0.3619(2) 0.0273(4) Uani 1 1 d . . .
O2 O 0.60551(18) 0.19932(8) 0.1568(2) 0.0269(4) Uani 1 1 d . . .
O3 O 1.01202(17) 0.28371(8) 0.3018(2) 0.0282(4) Uani 1 1 d . . .
O4 O 1.0020(2) 0.28747(10) 0.0268(2) 0.0489(5) Uani 1 1 d . . .
O5 O 0.8828(2) 0.23164(9) 0.7305(2) 0.0325(4) Uani 1 1 d D . .
O6 O 0.7331(2) 0.13531(9) 0.8330(3) 0.0438(5) Uani 1 1 d D . .
O7 O 0.8438(3) 0.09199(11) 0.1538(3) 0.0518(6) Uani 1 1 d D . .
O8 O 0.6767(4) -0.01531(13) 0.1596(4) 0.0898(9) Uani 1 1 d D . .
O9 O 1.0458(4) 0.4228(2) 0.8733(6) 0.1030(13) Uani 1 1 d D . .
N1 N 0.8448(2) 0.34603(9) 0.5043(3) 0.0226(5) Uani 1 1 d . . .
N2 N 0.5369(2) 0.66150(9) 0.5181(3) 0.0248(5) Uani 1 1 d . . .
C1 C 0.8945(3) 0.40165(11) 0.4526(4) 0.0346(7) Uani 1 1 d . . .
H1 H 0.968(3) 0.3949(14) 0.400(4) 0.041 Uiso 1 1 d . . .
C2 C 0.7340(3) 0.35271(12) 0.5567(4) 0.0294(7) Uani 1 1 d . . .
H2 H 0.695(3) 0.3137(14) 0.585(4) 0.035 Uiso 1 1 d . . .
C3 C 0.8380(3) 0.46412(12) 0.4561(4) 0.0361(8) Uani 1 1 d . . .
H3 H 0.874(3) 0.4996(14) 0.394(4) 0.043 Uiso 1 1 d . . .
C4 C 0.6703(3) 0.41225(12) 0.5618(4) 0.0299(6) Uani 1 1 d . . .
H4 H 0.5926 0.4137 0.5992 0.036 Uiso 1 1 calc R . .
C5 C 0.7230(3) 0.47042(11) 0.5105(4) 0.0258(7) Uani 1 1 d . . .
C6 C 0.6596(3) 0.53653(11) 0.5163(3) 0.0249(7) Uani 1 1 d . . .
C7 C 0.7206(3) 0.59533(12) 0.4827(4) 0.0318(7) Uani 1 1 d . . .
H7 H 0.816(3) 0.5952(13) 0.472(3) 0.038 Uiso 1 1 d . . .
C8 C 0.5368(3) 0.54326(12) 0.5544(4) 0.0326(7) Uani 1 1 d . . .
H8 H 0.491(3) 0.5049(15) 0.582(3) 0.039 Uiso 1 1 d . . .
C9 C 0.6567(3) 0.65531(12) 0.4828(4) 0.0282(7) Uani 1 1 d . . .
H9 H 0.692(3) 0.6975(14) 0.445(4) 0.034 Uiso 1 1 d . . .
C10 C 0.4808(3) 0.60525(11) 0.5545(4) 0.0305(7) Uani 1 1 d . . .
H10 H 0.385(3) 0.6090(14) 0.575(4) 0.037 Uiso 1 1 d . . .
C11 C 0.6834(3) 0.22880(9) 0.2724(4) 0.0239(5) Uani 1 1 d . . .
H11 H 0.661(2) 0.2797(11) 0.291(3) 0.029 Uiso 1 1 d . . .
C12 C 0.9744(3) 0.26363(14) 0.1525(4) 0.0335(7) Uani 1 1 d . . .
H12 H 0.918(3) 0.2196(16) 0.148(4) 0.040 Uiso 1 1 d . . .
H7WA H 0.835(4) 0.1171(18) 0.253(4) 0.109(16) Uiso 1 1 d D . .
H9WA H 1.056(7) 0.3769(11) 0.878(8) 0.18(3) Uiso 1 1 d D . .
H9WB H 1.083(5) 0.438(2) 0.782(5) 0.14(3) Uiso 1 1 d D . .
H7WB H 0.780(3) 0.0582(15) 0.159(5) 0.082(13) Uiso 1 1 d D . .
H8WA H 0.709(6) -0.055(2) 0.221(7) 0.15(2) Uiso 1 1 d D . .
H5WA H 0.924(3) 0.2490(13) 0.838(3) 0.051(14) Uiso 1 1 d D . .
H6WA H 0.656(3) 0.1596(19) 0.826(5) 0.106(16) Uiso 1 1 d D . .
H6WB H 0.776(3) 0.131(2) 0.946(3) 0.089(13) Uiso 1 1 d D . .
H5WB H 0.830(3) 0.1966(12) 0.745(4) 0.062(11) Uiso 1 1 d D . .
H8WB H 0.657(17) -0.029(4) 0.044(3) 0.47(10) Uiso 1 1 d D . .

loop_
_atom_site_aniso_label
_atom_site_aniso_U_11
_atom_site_aniso_U_22
_atom_site_aniso_U_33
_atom_site_aniso_U_23
_atom_site_aniso_U_13
_atom_site_aniso_U_12
Ni1 0.01798(11) 0.01681(11) 0.02070(11) -0.00043(13) 0.00161(7) 0.00262(13)
O1 0.0233(11) 0.0225(8) 0.0334(11) -0.0007(7) -0.0001(9) 0.0020(7)
O2 0.0226(10) 0.0269(9) 0.0262(11) -0.0019(7) -0.0057(9) 0.0011(7)
O3 0.0320(11) 0.0294(9) 0.0231(10) -0.0029(7) 0.0060(8) -0.0013(8)
O4 0.0606(13) 0.0612(12) 0.0278(10) -0.0028(9) 0.0158(10) -0.0168(10)
O5 0.0404(12) 0.0321(9) 0.0257(11) -0.0005(8) 0.0089(9) -0.0088(8)
O6 0.0432(12) 0.0416(11) 0.0488(13) 0.0045(9) 0.0150(9) 0.0013(9)
O7 0.0576(16) 0.0471(13) 0.0513(15) -0.0051(10) 0.0136(13) 0.0038(11)
O8 0.111(2) 0.0629(18) 0.088(2) 0.0188(15) 0.0040(18) -0.0097(18)
O9 0.080(3) 0.091(2) 0.133(4) -0.047(2) 0.013(3) 0.025(2)
N1 0.0219(13) 0.0190(9) 0.0269(13) -0.0011(8) 0.0053(10) 0.0038(8)
N2 0.0238(13) 0.0219(9) 0.0268(13) -0.0006(8) 0.0011(10) 0.0015(8)
C1 0.0289(18) 0.0225(11) 0.057(2) 0.0008(11) 0.0195(15) 0.0043(10)
C2 0.0289(17) 0.0199(11) 0.0412(17) 0.0026(11) 0.0118(13) 0.0022(11)
C3 0.0348(18) 0.0194(11) 0.058(2) 0.0052(12) 0.0181(16) 0.0047(11)
C4 0.0253(16) 0.0237(12) 0.0436(18) 0.0006(10) 0.0143(13) 0.0063(10)
C5 0.0261(17) 0.0207(11) 0.0298(17) -0.0021(9) 0.0043(14) 0.0036(9)
C6 0.0242(17) 0.0199(11) 0.0289(17) 0.0011(10) 0.0020(14) 0.0075(10)
C7 0.0287(17) 0.0255(12) 0.0434(18) 0.0014(11) 0.0124(14) 0.0031(11)
C8 0.0283(16) 0.0209(11) 0.051(2) 0.0031(11) 0.0143(14) 0.0017(10)
C9 0.0242(16) 0.0201(11) 0.0417(18) 0.0009(11) 0.0100(13) 0.0021(10)
C10 0.0231(17) 0.0242(11) 0.045(2) -0.0005(10) 0.0103(13) 0.0051(10)
C11 0.0218(11) 0.0229(9) 0.0249(11) 0.0002(12) 0.0006(9) -0.0004(12)
C12 0.0365(16) 0.0348(13) 0.0311(15) -0.0056(11) 0.0113(12) -0.0026(11)

loop_
_atom_type_symbol
_atom_type_description
_atom_type_scat_dispersion_real
_atom_type_scat_dispersion_imag
_atom_type_scat_source
C C 0.0033 0.0016 'International Tables Vol C Tables 4.2.6.8 and 6.1.1.4'
H H 0.0000 0.0000 'International Tables Vol C Tables 4.2.6.8 and 6.1.1.4'
N N 0.0061 0.0033 'International Tables Vol C Tables 4.2.6.8 and 6.1.1.4'
O O 0.0106 0.0060 'International Tables Vol C Tables 4.2.6.8 and 6.1.1.4'
Ni Ni 0.3393 1.1124 'International Tables Vol C Tables 4.2.6.8 and 6.1.1.4'

loop_
_geom_angle_atom_site_label_1
_geom_angle_atom_site_label_2
_geom_angle_atom_site_label_3
_geom_angle
_geom_angle_site_symmetry_1
_geom_angle_site_symmetry_3
_geom_angle_publ_flag
O5 Ni1 O3 174.44(8) . . ?
O5 Ni1 O1 92.61(8) . . ?
O3 Ni1 O1 92.59(8) . . ?
O5 Ni1 O2 88.13(8) . 4 ?
O3 Ni1 O2 86.76(8) . 4 ?
O1 Ni1 O2 177.41(9) . 4 ?
O5 Ni1 N2 90.74(9) . 3_545 ?
O3 Ni1 N2 91.71(8) . 3_545 ?
O1 Ni1 N2 84.34(8) . 3_545 ?
O2 Ni1 N2 93.17(8) 4 3_545 ?
O5 Ni1 N1 88.50(8) . . ?
O3 Ni1 N1 89.08(8) . . ?
O1 Ni1 N1 95.32(8) . . ?
O2 Ni1 N1 87.18(8) 4 . ?
N2 Ni1 N1 179.15(12) 3_545 . ?
C11 O1 Ni1 127.14(14) . . ?
C11 O2 Ni1 122.44(15) . 4_454 ?
C12 O3 Ni1 127.1(2) . . ?
C2 N1 C1 116.4(2) . . ?
C2 N1 Ni1 122.26(16) . . ?
C1 N1 Ni1 121.3(2) . . ?
C10 N2 C9 116.3(2) . . ?
C10 N2 Ni1 121.64(19) . 3_455 ?
C9 N2 Ni1 122.03(16) . 3_455 ?
N1 C1 C3 123.3(3) . . ?
N1 C2 C4 124.2(2) . . ?
C5 C3 C1 119.7(3) . . ?
C2 C4 C5 119.5(3) . . ?
C3 C5 C4 116.8(2) . . ?
C3 C5 C6 121.3(2) . . ?
C4 C5 C6 121.9(2) . . ?
C8 C6 C7 116.5(2) . . ?
C8 C6 C5 122.20(19) . . ?
C7 C6 C5 121.3(2) . . ?
C9 C7 C6 119.6(3) . . ?
C10 C8 C6 120.2(2) . . ?
N2 C9 C7 123.7(2) . . ?
N2 C10 C8 123.7(3) . . ?
O2 C11 O1 125.10(18) . . ?
O4 C12 O3 127.0(3) . . ?

loop_
_geom_bond_atom_site_label_1
_geom_bond_atom_site_label_2
_geom_bond_distance
_geom_bond_site_symmetry_2
_geom_bond_publ_flag
Ni1 O5 2.0677(19) . ?
Ni1 O3 2.0754(19) . ?
Ni1 O1 2.083(2) . ?
Ni1 O2 2.0840(19) 4 ?
Ni1 N2 2.098(2) 3_545 ?
Ni1 N1 2.106(2) . ?
O1 C11 1.250(3) . ?
O2 C11 1.250(3) . ?
O2 Ni1 2.0840(19) 4_454 ?
O3 C12 1.257(3) . ?
O4 C12 1.219(4) . ?
N1 C2 1.328(4) . ?
N1 C1 1.337(3) . ?
N2 C10 1.335(3) . ?
N2 C9 1.353(4) . ?
N2 Ni1 2.098(2) 3_455 ?
C1 C3 1.389(4) . ?
C2 C4 1.373(4) . ?
C3 C5 1.378(4) . ?
C4 C5 1.393(4) . ?
C5 C6 1.489(2) . ?
C6 C8 1.395(4) . ?
C6 C7 1.397(4) . ?
C7 C9 1.377(4) . ?
C8 C10 1.375(4) . ?
